data_2243913
loop_
_publ_author_name
'Mahesha, Ninganayaka'
'Yathirajan, Hemmige S.'
'Nagma Banu, Holalagudu A.'
'Kalluraya, Balakrishna'
'Rathore, Ravindranath S.'
'Glidewell, Christopher'

_publ_section_title
;
 Formation of 1-(thiazol-2-yl)-4,5-dihydropyrazoles from simple
 precursors: synthesis, spectroscopic characterization and the structures
 of an intermediate and two products
;
_journal_coeditor_code ZL5017
_journal_issue 10
_journal_name_full 'Acta Crystallographica Section E'
_journal_page_first
;
;
_journal_paper_doi 10.1107/S2056989021009312
_journal_volume 77
_journal_year 2021
_chemical_formula_iupac 'C19 H16 O3'
_chemical_formula_moiety 'C19 H16 O3'
_chemical_formula_sum 'C19 H16 O3'
_chemical_formula_weight 292.32
_chemical_name_systematic
;
(<i>E</i>)-1-(4-Methoxyphenyl)-3-[4-(prop-2-ynyloxy)phenyl]prop-2-en-1-one
;
_space_group_crystal_system triclinic
_space_group_IT_number 2
_space_group_name_Hall '-P 1'
_space_group_name_H-M_alt 'P -1'
_atom_sites_solution_hydrogens geom
_atom_sites_solution_primary difmap
_audit_creation_method SHELXL-2014
_cell_angle_alpha 79.039(6)
_cell_angle_beta 70.124(6)
_cell_angle_gamma 68.366(5)
_cell_formula_units_Z 2
_cell_length_a 8.6430(15)
_cell_length_b 9.9526(16)
_cell_length_c 10.0677(18)
_cell_measurement_reflns_used 5248
_cell_measurement_temperature 297(2)
_cell_measurement_theta_max 32.457
_cell_measurement_theta_min 2.654
_cell_volume 755.0(2)
_computing_cell_refinement
;
APEX3 and SAINT (Bruker, 2016)
;
_computing_data_collection
;
APEX3 (Bruker, 2016)
;
_computing_data_reduction
;
SAINT and XPREP (Bruker, 2016)
;
_computing_molecular_graphics
;
PLATON (Spek, 2020)
;
_computing_publication_material
;
<i>SHELXL2014</i> (Sheldrick, 2015b) and PLATON (Spek,
2020)
;
_computing_structure_refinement
;
<i>SHELXL2014</i> (Sheldrick, 2015b)
;
_computing_structure_solution
;
<i>SHELXT2014/5</i> (Sheldrick, 2015a)
;
_diffrn_ambient_temperature 297(2)
_diffrn_measured_fraction_theta_full 0.999
_diffrn_measured_fraction_theta_max 0.999
_diffrn_measurement_device_type 'Bruker D8 Venture'
_diffrn_measurement_method '\f and \w scans'
_diffrn_radiation_monochromator 'multilayer mirror'
_diffrn_radiation_type MoK\a
_diffrn_radiation_wavelength 0.71073
_diffrn_reflns_av_R_equivalents 0.0658
_diffrn_reflns_av_unetI/netI 0.0375
_diffrn_reflns_limit_h_max 12
_diffrn_reflns_limit_h_min -12
_diffrn_reflns_limit_k_max 14
_diffrn_reflns_limit_k_min -14
_diffrn_reflns_limit_l_max 14
_diffrn_reflns_limit_l_min -14
_diffrn_reflns_number 45325
_diffrn_reflns_theta_full 31.498
_diffrn_reflns_theta_max 31.498
_diffrn_reflns_theta_min 2.883
_diffrn_source 'INCOATEC high brilliance microfocus sealed tube'
_diffrn_standards_decay_% 0
_diffrn_standards_interval_count 0
_diffrn_standards_interval_time 0
_diffrn_standards_number 0
_exptl_absorpt_coefficient_mu 0.086
_exptl_absorpt_correction_T_max 0.9690
_exptl_absorpt_correction_T_min 0.966
_exptl_absorpt_correction_type multi-scan
_exptl_absorpt_process_details
;
(SADABS; Bruker, 2016)
;
_exptl_crystal_colour colourless
_exptl_crystal_density_diffrn 1.286
_exptl_crystal_description block
_exptl_crystal_F_000 308
_exptl_crystal_size_max 0.160
_exptl_crystal_size_mid 0.150
_exptl_crystal_size_min 0.120
_refine_diff_density_max 0.360
_refine_diff_density_min -0.202
_refine_ls_extinction_method none
_refine_ls_goodness_of_fit_ref 1.011
_refine_ls_hydrogen_treatment constr
_refine_ls_matrix_type full
_refine_ls_number_parameters 200
_refine_ls_number_reflns 5029
_refine_ls_number_restraints 0
_refine_ls_restrained_S_all 1.011
_refine_ls_R_factor_all 0.0935
_refine_ls_R_factor_gt 0.0533
_refine_ls_shift/su_max 0.000
_refine_ls_shift/su_mean 0.000
_refine_ls_structure_factor_coef Fsqd
_refine_ls_weighting_details 'w=1/[\s^2^(Fo^2^)+(0.0578P)^2^+0.2039P] where P=(Fo^2^+2Fc^2^)/3'
_refine_ls_weighting_scheme calc
_refine_ls_wR_factor_gt 0.1317
_refine_ls_wR_factor_ref 0.1623
_reflns_number_gt 3072
_reflns_number_total 5029
_reflns_threshold_expression 'I > 2\s(I)'
_cod_data_source_file zl5017sup1.cif
_cod_data_source_block I
_cod_database_code 2243913
_shelx_space_group_comment
;
The symmetry employed for this shelxl refinement is uniquely defined
by the following loop, which should always be used as a source of
symmetry information in preference to the above space-group names.
They are only intended as comments.
;
_shelx_estimated_absorpt_t_min 0.986
_shelx_estimated_absorpt_t_max 0.990
_shelxl_version_number 2.014

loop_
_space_group_symop_operation_xyz
'x, y, z'
'-x, -y, -z'

loop_
_atom_site_type_symbol
_atom_site_label
_atom_site_fract_x
_atom_site_fract_y
_atom_site_fract_z
_atom_site_U_iso_or_equiv
_atom_site_adp_type
_atom_site_calc_flag
_atom_site_occupancy
_atom_site_disorder_assembly
_atom_site_disorder_group
C C1 0.35447(18) 0.15799(16) 0.42144(16) 0.0472(3) Uani d 1 . .
O O1 0.36622(16) 0.11332(14) 0.31105(12) 0.0652(3) Uani d 1 . .
C C2 0.47763(19) 0.22583(17) 0.42604(16) 0.0498(3) Uani d 1 . .
H H2 0.4598 0.2643 0.5094 0.060 Uiso calc 1 . .
C C3 0.61295(19) 0.23433(16) 0.31606(16) 0.0480(3) Uani d 1 . .
H H3 0.6285 0.1928 0.2351 0.058 Uiso calc 1 . .
C C11 0.21298(18) 0.14699(14) 0.55306(15) 0.0436(3) Uani d 1 . .
C C12 0.06427(19) 0.13056(16) 0.54368(16) 0.0469(3) Uani d 1 . .
H H12 0.0557 0.1266 0.4550 0.056 Uiso calc 1 . .
C C13 -0.07138(19) 0.11992(16) 0.66299(16) 0.0485(3) Uani d 1 . .
H H13 -0.1707 0.1106 0.6545 0.058 Uiso calc 1 . .
C C14 -0.05751(18) 0.12334(15) 0.79527(15) 0.0456(3) Uani d 1 . .
C C15 0.0910(2) 0.13783(17) 0.80677(16) 0.0514(3) Uani d 1 . .
H H15 0.1007 0.1390 0.8957 0.062 Uiso calc 1 . .
C C16 0.22343(19) 0.15049(16) 0.68757(16) 0.0496(3) Uani d 1 . .
H H16 0.3216 0.1616 0.6965 0.060 Uiso calc 1 . .
O O14 -0.18261(15) 0.11348(14) 0.92107(11) 0.0599(3) Uani d 1 . .
C C17 -0.3326(2) 0.0850(2) 0.91866(19) 0.0601(4) Uani d 1 . .
H H17A -0.3898 0.0520 1.0133 0.072 Uiso calc 1 . .
H H17B -0.2950 0.0076 0.8573 0.072 Uiso calc 1 . .
C C18 -0.4578(2) 0.2122(2) 0.86912(17) 0.0562(4) Uani d 1 . .
C C19 -0.5601(3) 0.3130(2) 0.8308(2) 0.0709(5) Uani d 1 . .
H H19 -0.6414 0.3932 0.8004 0.085 Uiso calc 1 . .
C C31 0.74006(18) 0.30161(15) 0.30821(14) 0.0439(3) Uani d 1 . .
C C32 0.72813(19) 0.37748(16) 0.41724(15) 0.0485(3) Uani d 1 . .
H H32 0.6349 0.3862 0.4995 0.058 Uiso calc 1 . .
C C33 0.8511(2) 0.43923(17) 0.40517(16) 0.0513(3) Uani d 1 . .
H H33 0.8398 0.4896 0.4787 0.062 Uiso calc 1 . .
C C34 0.9922(2) 0.42693(16) 0.28368(16) 0.0485(3) Uani d 1 . .
C C35 1.0071(2) 0.35335(18) 0.17388(16) 0.0551(4) Uani d 1 . .
H H35 1.1006 0.3448 0.0918 0.066 Uiso calc 1 . .
C C36 0.8814(2) 0.29253(18) 0.18739(16) 0.0535(4) Uani d 1 . .
H H36 0.8921 0.2438 0.1129 0.064 Uiso calc 1 . .
O O34 1.10894(16) 0.48771(14) 0.28515(13) 0.0648(3) Uani d 1 . .
C C37 1.2544(3) 0.4817(2) 0.1633(2) 0.0728(5) Uani d 1 . .
H H37A 1.3212 0.3823 0.1449 0.109 Uiso calc 1 . .
H H37B 1.3259 0.5277 0.1792 0.109 Uiso calc 1 . .
H H37C 1.2145 0.5310 0.0833 0.109 Uiso calc 1 . .

loop_
_atom_site_aniso_label
_atom_site_aniso_U_11
_atom_site_aniso_U_22
_atom_site_aniso_U_33
_atom_site_aniso_U_12
_atom_site_aniso_U_13
_atom_site_aniso_U_23
C1 0.0429(7) 0.0456(7) 0.0533(8) -0.0111(6) -0.0155(6) -0.0091(6)
O1 0.0602(7) 0.0829(8) 0.0585(7) -0.0276(6) -0.0111(5) -0.0229(6)
C2 0.0463(8) 0.0541(8) 0.0498(8) -0.0162(6) -0.0111(6) -0.0119(6)
C3 0.0460(7) 0.0493(8) 0.0485(8) -0.0130(6) -0.0136(6) -0.0097(6)
C11 0.0419(7) 0.0390(6) 0.0507(8) -0.0105(5) -0.0160(6) -0.0067(5)
C12 0.0489(8) 0.0475(7) 0.0503(8) -0.0157(6) -0.0201(6) -0.0078(6)
C13 0.0458(7) 0.0528(8) 0.0556(8) -0.0203(6) -0.0204(6) -0.0055(6)
C14 0.0444(7) 0.0463(7) 0.0482(7) -0.0164(6) -0.0167(6) 0.0004(6)
C15 0.0502(8) 0.0626(9) 0.0472(8) -0.0186(7) -0.0228(6) -0.0017(6)
C16 0.0435(7) 0.0559(8) 0.0561(8) -0.0172(6) -0.0212(6) -0.0055(6)
O14 0.0540(6) 0.0838(8) 0.0505(6) -0.0341(6) -0.0190(5) 0.0056(5)
C17 0.0565(9) 0.0690(10) 0.0619(10) -0.0341(8) -0.0172(7) 0.0058(8)
C18 0.0520(9) 0.0707(10) 0.0522(8) -0.0287(8) -0.0116(7) -0.0086(7)
C19 0.0636(11) 0.0788(12) 0.0701(12) -0.0172(9) -0.0236(9) -0.0106(9)
C31 0.0413(7) 0.0449(7) 0.0423(7) -0.0104(5) -0.0111(5) -0.0062(5)
C32 0.0422(7) 0.0549(8) 0.0428(7) -0.0098(6) -0.0088(6) -0.0106(6)
C33 0.0527(8) 0.0546(8) 0.0482(8) -0.0136(7) -0.0162(6) -0.0136(6)
C34 0.0492(8) 0.0474(7) 0.0520(8) -0.0160(6) -0.0183(6) -0.0043(6)
C35 0.0518(8) 0.0662(10) 0.0451(8) -0.0241(7) -0.0032(6) -0.0101(7)
C36 0.0550(9) 0.0632(9) 0.0442(8) -0.0224(7) -0.0078(6) -0.0152(6)
O34 0.0631(7) 0.0746(8) 0.0666(7) -0.0335(6) -0.0154(6) -0.0131(6)
C37 0.0687(12) 0.0856(13) 0.0734(12) -0.0436(10) -0.0164(9) 0.0015(10)

loop_
_atom_type_symbol
_atom_type_description
_atom_type_scat_dispersion_real
_atom_type_scat_dispersion_imag
_atom_type_scat_source
C C 0.0033 0.0016 'International Tables Vol C Tables 4.2.6.8 and 6.1.1.4'
H H 0.0000 0.0000 'International Tables Vol C Tables 4.2.6.8 and 6.1.1.4'
O O 0.0106 0.0060 'International Tables Vol C Tables 4.2.6.8 and 6.1.1.4'

loop_
_geom_angle_atom_site_label_1
_geom_angle_atom_site_label_2
_geom_angle_atom_site_label_3
_geom_angle_site_symmetry_1
_geom_angle_site_symmetry_3
_geom_angle
_geom_angle_publ_flag
O1 C1 C2 . . 121.19(14) ?
O1 C1 C11 . . 120.62(13) ?
C2 C1 C11 . . 118.18(13) ?
C3 C2 C1 . . 122.60(14) ?
C3 C2 H2 . . 118.7 ?
C1 C2 H2 . . 118.7 ?
C2 C3 C31 . . 127.06(14) ?
C2 C3 H3 . . 116.5 ?
C31 C3 H3 . . 116.5 ?
C12 C11 C16 . . 117.96(13) ?
C12 C11 C1 . . 119.34(13) ?
C16 C11 C1 . . 122.70(13) ?
C13 C12 C11 . . 121.65(13) ?
C13 C12 H12 . . 119.2 ?
C11 C12 H12 . . 119.2 ?
C12 C13 C14 . . 119.22(13) ?
C12 C13 H13 . . 120.4 ?
C14 C13 H13 . . 120.4 ?
O14 C14 C13 . . 124.69(13) ?
O14 C14 C15 . . 115.39(13) ?
C13 C14 C15 . . 119.92(14) ?
C16 C15 C14 . . 120.30(14) ?
C16 C15 H15 . . 119.8 ?
C14 C15 H15 . . 119.8 ?
C15 C16 C11 . . 120.93(13) ?
C15 C16 H16 . . 119.5 ?
C11 C16 H16 . . 119.5 ?
C14 O14 C17 . . 118.59(12) ?
O14 C17 C18 . . 112.83(14) ?
O14 C17 H17A . . 109.0 ?
C18 C17 H17A . . 109.0 ?
O14 C17 H17B . . 109.0 ?
C18 C17 H17B . . 109.0 ?
H17A C17 H17B . . 107.8 ?
C19 C18 C17 . . 178.89(19) ?
C18 C19 H19 . . 180.0 ?
C36 C31 C32 . . 116.87(13) ?
C36 C31 C3 . . 119.67(13) ?
C32 C31 C3 . . 123.46(13) ?
C33 C32 C31 . . 121.46(13) ?
C33 C32 H32 . . 119.3 ?
C31 C32 H32 . . 119.3 ?
C32 C33 C34 . . 120.38(13) ?
C32 C33 H33 . . 119.8 ?
C34 C33 H33 . . 119.8 ?
O34 C34 C35 . . 125.05(14) ?
O34 C34 C33 . . 115.41(13) ?
C35 C34 C33 . . 119.53(14) ?
C34 C35 C36 . . 119.36(14) ?
C34 C35 H35 . . 120.3 ?
C36 C35 H35 . . 120.3 ?
C35 C36 C31 . . 122.40(14) ?
C35 C36 H36 . . 118.8 ?
C31 C36 H36 . . 118.8 ?
C34 O34 C37 . . 118.37(13) ?
O34 C37 H37A . . 109.5 ?
O34 C37 H37B . . 109.5 ?
H37A C37 H37B . . 109.5 ?
O34 C37 H37C . . 109.5 ?
H37A C37 H37C . . 109.5 ?
H37B C37 H37C . . 109.5 ?

loop_
_geom_bond_atom_site_label_1
_geom_bond_atom_site_label_2
_geom_bond_site_symmetry_2
_geom_bond_distance
_geom_bond_publ_flag
C1 O1 . 1.2332(18) ?
C1 C2 . 1.472(2) ?
C1 C11 . 1.485(2) ?
C2 C3 . 1.326(2) ?
C2 H2 . 0.9300 ?
C3 C31 . 1.458(2) ?
C3 H3 . 0.9300 ?
C11 C12 . 1.3896(19) ?
C11 C16 . 1.395(2) ?
C12 C13 . 1.384(2) ?
C12 H12 . 0.9300 ?
C13 C14 . 1.385(2) ?
C13 H13 . 0.9300 ?
C14 O14 . 1.3721(17) ?
C14 C15 . 1.387(2) ?
C15 C16 . 1.372(2) ?
C15 H15 . 0.9300 ?
C16 H16 . 0.9300 ?
O14 C17 . 1.4341(19) ?
C17 C18 . 1.462(2) ?
C17 H17A . 0.9700 ?
C17 H17B . 0.9700 ?
C18 C19 . 1.170(3) ?
C19 H19 . 0.9300 ?
C31 C36 . 1.390(2) ?
C31 C32 . 1.402(2) ?
C32 C33 . 1.374(2) ?
C32 H32 . 0.9300 ?
C33 C34 . 1.390(2) ?
C33 H33 . 0.9300 ?
C34 O34 . 1.3594(18) ?
C34 C35 . 1.384(2) ?
C35 C36 . 1.385(2) ?
C35 H35 . 0.9300 ?
C36 H36 . 0.9300 ?
O34 C37 . 1.419(2) ?
C37 H37A . 0.9600 ?
C37 H37B . 0.9600 ?
C37 H37C . 0.9600 ?

loop_
_geom_hbond_atom_site_label_D
_geom_hbond_atom_site_label_H
_geom_hbond_atom_site_label_A
_geom_hbond_site_symmetry_A
_geom_hbond_distance_DH
_geom_hbond_distance_HA
_geom_hbond_distance_DA
_geom_hbond_angle_DHA
_geom_hbond_publ_flag
C17 H17B O1 2_556 0.97 2.59 3.456(2) 148 no
C3 H3 O1 . 0.93 2.50 2.827(2) 101 no
C12 H12 Cg1 1_455 0.93 2.89 3.5117(18) 126 no
C19 H19 Cg1 2_566 0.93 2.73 3.660(2) 177 no

loop_
_geom_torsion_atom_site_label_1
_geom_torsion_atom_site_label_2
_geom_torsion_atom_site_label_3
_geom_torsion_atom_site_label_4
_geom_torsion_site_symmetry_1
_geom_torsion_site_symmetry_2
_geom_torsion_site_symmetry_3
_geom_torsion_site_symmetry_4
_geom_torsion
_geom_torsion_publ_flag
O1 C1 C2 C3 . . . . -4.4(2) ?
C11 C1 C2 C3 . . . . 176.67(14) ?
C1 C2 C3 C31 . . . . 178.55(14) ?
O1 C1 C11 C12 . . . . -20.5(2) ?
C2 C1 C11 C12 . . . . 158.44(13) ?
O1 C1 C11 C16 . . . . 158.65(15) ?
C2 C1 C11 C16 . . . . -22.4(2) ?
C16 C11 C12 C13 . . . . 0.9(2) ?
C1 C11 C12 C13 . . . . -179.94(13) ?
C11 C12 C13 C14 . . . . -1.1(2) ?
C12 C13 C14 O14 . . . . -179.87(13) ?
C12 C13 C14 C15 . . . . 0.2(2) ?
O14 C14 C15 C16 . . . . -179.15(13) ?
C13 C14 C15 C16 . . . . 0.8(2) ?
C14 C15 C16 C11 . . . . -0.9(2) ?
C12 C11 C16 C15 . . . . 0.1(2) ?
C1 C11 C16 C15 . . . . -179.02(14) ?
C13 C14 O14 C17 . . . . 5.7(2) ?
C15 C14 O14 C17 . . . . -174.36(14) ?
C14 O14 C17 C18 . . . . -76.01(19) ?
C2 C3 C31 C36 . . . . 175.71(15) ?
C2 C3 C31 C32 . . . . -4.6(2) ?
C36 C31 C32 C33 . . . . -0.3(2) ?
C3 C31 C32 C33 . . . . -179.98(14) ?
C31 C32 C33 C34 . . . . -0.4(2) ?
C32 C33 C34 O34 . . . . -177.78(13) ?
C32 C33 C34 C35 . . . . 0.8(2) ?
O34 C34 C35 C36 . . . . 178.04(15) ?
C33 C34 C35 C36 . . . . -0.3(2) ?
C34 C35 C36 C31 . . . . -0.4(3) ?
C32 C31 C36 C35 . . . . 0.7(2) ?
C3 C31 C36 C35 . . . . -179.57(14) ?
C35 C34 O34 C37 . . . . 2.8(2) ?
C33 C34 O34 C37 . . . . -178.74(14) ?

_cod_database_fobs_code 2243913
